data_4130554
loop_
_publ_author_name
'Das, Soumyajit'
'Herng, Tun Seng'
'Zafra, Jos\'e L'
'Burrezo, Paula Mayorga'
'Kitano, Masaaki'
'Ishida, Masatoshi'
'Gopalakrishna, Tullimilli Y.'
'Hu, Pan'
'Osuka, Atsuhiro'
'Casado, Juan'
'Ding, Jun'
'Casanova, David'
'Wu, Jishan'

_publ_section_title
;
 Fully Fused Quinoidal/Aromatic Carbazole Macrocycles with Poly-radical
 Characters.
;
_journal_issue 24
_journal_name_full 'Journal of the American Chemical Society'
_journal_page_first 7782
_journal_page_last 7790
_journal_paper_doi 10.1021/jacs.6b04539
_journal_volume 138
_journal_year 2016
_chemical_formula_moiety 'C68 H60 N4 O4'
_chemical_formula_sum 'C68 H60 N4 O4'
_chemical_formula_weight 997.25
_space_group_crystal_system monoclinic
_space_group_IT_number 14
_space_group_name_Hall '-P 2yn'
_space_group_name_H-M_alt 'P 1 21/n 1'
_atom_sites_solution_hydrogens geom
_atom_sites_solution_primary direct
_atom_sites_solution_secondary difmap
_cell_angle_alpha 90.0000
_cell_angle_beta 92.549(4)
_cell_angle_gamma 90.0000
_cell_formula_units_Z 4
_cell_length_a 24.0438(10)
_cell_length_b 11.1270(8)
_cell_length_c 26.6039(14)
_cell_measurement_reflns_used 1526
_cell_measurement_temperature 253
_cell_measurement_theta_max 76.225
_cell_measurement_theta_min 3.326
_cell_volume 7110.4(7)
_computing_cell_refinement CrystalClear
_computing_data_collection 'CrystalClear (Rigaku, ????)'
_computing_data_reduction CrystalClear
_computing_molecular_graphics 'CrystalStructure 4.2'
_computing_publication_material 'CrystalStructure 4.2 (Rigaku, 2015)'
_computing_structure_refinement 'SHELXL Version 2014/7 (Sheldrick, 2008)'
_computing_structure_solution 'SHELXT Version 2014/4 (Sheldrick, 2014)'
_diffrn_ambient_temperature 253
_diffrn_detector_area_resol_mean 5.811
_diffrn_measured_fraction_theta_full 0.987
_diffrn_measured_fraction_theta_max 0.953
_diffrn_measurement_device_type 'Rigaku XtaLAB P200'
_diffrn_measurement_method \w
_diffrn_radiation_type 'Cu K\a'
_diffrn_radiation_wavelength 1.54178
_diffrn_reflns_av_R_equivalents 0.1451
_diffrn_reflns_Laue_measured_fraction_full 0.987
_diffrn_reflns_Laue_measured_fraction_max 0.953
_diffrn_reflns_limit_h_max 28
_diffrn_reflns_limit_h_min -30
_diffrn_reflns_limit_k_max 12
_diffrn_reflns_limit_k_min -13
_diffrn_reflns_limit_l_max 26
_diffrn_reflns_limit_l_min -33
_diffrn_reflns_number 55622
_diffrn_reflns_point_group_measured_fraction_full 0.987
_diffrn_reflns_point_group_measured_fraction_max 0.953
_diffrn_reflns_theta_full 67.679
_diffrn_reflns_theta_max 76.225
_diffrn_reflns_theta_min 3.326
_diffrn_standards_number 0
_exptl_absorpt_coefficient_mu 0.454
_exptl_absorpt_correction_T_max 0.998
_exptl_absorpt_correction_T_min 0.984
_exptl_absorpt_correction_type multi-scan
_exptl_crystal_colour yellow
_exptl_crystal_density_diffrn 0.931
_exptl_crystal_density_method 'not measured'
_exptl_crystal_description plate
_exptl_crystal_F_000 2112.00
_exptl_crystal_size_max 0.090
_exptl_crystal_size_mid 0.050
_exptl_crystal_size_min 0.005
_refine_diff_density_max 0.25
_refine_diff_density_min -0.20
_refine_ls_extinction_method none
_refine_ls_goodness_of_fit_ref 0.934
_refine_ls_hydrogen_treatment constr
_refine_ls_number_parameters 769
_refine_ls_number_reflns 14191
_refine_ls_number_restraints 291
_refine_ls_R_factor_all 0.1830
_refine_ls_R_factor_gt 0.0775
_refine_ls_shift/su_max 0.000
_refine_ls_structure_factor_coef Fsqd
_refine_ls_weighting_details 'w = 1/[\s^2^(Fo^2^)+(0.1100P)^2^] where P=(Fo^2^+2Fc^2^)/3'
_refine_ls_weighting_scheme calc
_refine_ls_wR_factor_gt 0.1950
_refine_ls_wR_factor_ref 0.2489
_reflns_number_gt 5057
_reflns_number_total 14191
_reflns_threshold_expression F^2^>2.0\s(F^2^)
_cod_data_source_file ja6b04539_si_002.cif
_cod_data_source_block 4M-CHO-long
_cod_database_code 4130554
_platon_squeeze_void_probe_radius 1.20

loop_
_space_group_symop_id
_space_group_symop_operation_xyz
1 +X,+Y,+Z
2 1/2-X,1/2+Y,1/2-Z
3 -X,-Y,-Z
4 -1/2+X,-1/2-Y,-1/2+Z

loop_
_atom_site_label
_atom_site_type_symbol
_atom_site_fract_x
_atom_site_fract_y
_atom_site_fract_z
_atom_site_U_iso_or_equiv
_atom_site_adp_type
_atom_site_occupancy
_atom_site_site_symmetry_order
_atom_site_calc_flag
_atom_site_refinement_flags_posn
_atom_site_refinement_flags_adp
_atom_site_refinement_flags_occupancy
_atom_site_disorder_assembly
_atom_site_disorder_group
O1 O 1.03193(12) 0.2321(3) 0.30404(12) 0.1004(11) Uani 1 1 d . . . . .
O2 O 1.03422(12) 0.0911(4) 0.69055(11) 0.1097(12) Uani 1 1 d . . . . .
O3 O 0.53597(13) 0.7397(3) 0.32693(13) 0.1085(11) Uani 1 1 d . . . . .
O4 O 0.52971(14) 0.5474(4) 0.71040(12) 0.1290(15) Uani 1 1 d . . . . .
N1 N 0.53515(13) 0.6417(3) 0.51958(13) 0.0727(9) Uani 1 1 d . . . . .
N2 N 0.72410(14) 0.0143(4) 0.72105(13) 0.0858(11) Uani 1 1 d . . . . .
N3 N 1.03004(12) 0.1609(3) 0.49825(12) 0.0711(9) Uani 1 1 d . . . . .
N4 N 0.71896(12) 0.2187(3) 0.25165(12) 0.0757(10) Uani 1 1 d . . . . .
C1 C 0.55489(15) 0.5644(4) 0.55650(16) 0.0704(12) Uani 1 1 d . . . . .
C2 C 0.54486(16) 0.5609(4) 0.60777(17) 0.0795(13) Uani 1 1 d . . . . .
H2 H 0.5209 0.6162 0.6216 0.095 Uiso 1 1 calc R U . . .
C3 C 0.57113(15) 0.4737(4) 0.63799(15) 0.0751(12) Uani 1 1 d . . . . .
C4 C 0.60706(14) 0.3859(4) 0.61769(15) 0.0715(12) Uani 1 1 d . . . . .
C5 C 0.61539(15) 0.3919(4) 0.56638(16) 0.0709(11) Uani 1 1 d . . . . .
H5 H 0.6383 0.3351 0.5521 0.085 Uiso 1 1 calc R U . . .
C6 C 0.59071(14) 0.4798(4) 0.53568(15) 0.0670(11) Uani 1 1 d . . . . .
C7 C 0.55741(15) 0.6098(4) 0.47471(17) 0.0712(12) Uani 1 1 d . . . . .
C8 C 0.55015(15) 0.6583(4) 0.42685(17) 0.0738(12) Uani 1 1 d . . . . .
H8 H 0.5273 0.7248 0.4213 0.089 Uiso 1 1 calc R U . . .
C9 C 0.57755(14) 0.6061(4) 0.38718(15) 0.0674(11) Uani 1 1 d . . . . .
C10 C 0.61188(15) 0.5032(4) 0.39397(16) 0.0722(12) Uani 1 1 d . . . . .
C11 C 0.61934(15) 0.4573(4) 0.44281(16) 0.0709(11) Uani 1 1 d . . . . .
H11 H 0.6426 0.3914 0.4485 0.085 Uiso 1 1 calc R U . . .
C12 C 0.59249(15) 0.5087(4) 0.48330(15) 0.0670(11) Uani 1 1 d . . . . .
C13 C 0.56407(18) 0.4846(5) 0.69249(17) 0.0977(16) Uani 1 1 d . . . . .
H13 H 0.5876 0.4404 0.7142 0.117 Uiso 1 1 calc R U . . .
C14 C 0.57054(18) 0.6648(5) 0.33731(17) 0.0833(13) Uani 1 1 d . . . . .
H14 H 0.5945 0.6421 0.3125 0.100 Uiso 1 1 calc R U . . .
C15 C 0.49750(18) 0.7431(5) 0.52680(18) 0.0872(14) Uani 1 1 d . . . . .
H15A H 0.4727 0.7502 0.4972 0.105 Uiso 1 1 calc R U . . .
H15B H 0.4748 0.7252 0.5551 0.105 Uiso 1 1 calc R U . . .
C16 C 0.5245(3) 0.8588(6) 0.5358(3) 0.130(2) Uani 1 1 d . . . . .
H16A H 0.5463 0.8764 0.5069 0.156 Uiso 1 1 calc R U . . .
H16B H 0.4955 0.9192 0.5367 0.156 Uiso 1 1 calc R U . . .
C17 C 0.5593(4) 0.8743(7) 0.5787(3) 0.176(3) Uani 1 1 d . . . . .
H17A H 0.5924 0.8254 0.5757 0.211 Uiso 1 1 calc R U . . .
H17B H 0.5402 0.8463 0.6078 0.211 Uiso 1 1 calc R U . . .
C18 C 0.5774(5) 1.0091(8) 0.5876(4) 0.258(6) Uani 1 1 d . . . . .
H18A H 0.6012 1.0145 0.6174 0.387 Uiso 1 1 calc R U . . .
H18B H 0.5972 1.0370 0.5592 0.387 Uiso 1 1 calc R U . . .
H18C H 0.5450 1.0579 0.5914 0.387 Uiso 1 1 calc R U . . .
C19 C 0.77385(16) 0.0201(5) 0.69678(16) 0.0779(12) Uani 1 1 d . . . . .
C20 C 0.82117(17) -0.0535(5) 0.70208(18) 0.0857(14) Uani 1 1 d . . . . .
H20 H 0.8225 -0.1178 0.7245 0.103 Uiso 1 1 calc R U . . .
C21 C 0.86620(17) -0.0272(5) 0.67267(17) 0.0817(13) Uani 1 1 d . . . . .
H21 H 0.8980 -0.0746 0.6761 0.098 Uiso 1 1 calc R U . . .
C22 C 0.86520(15) 0.0675(4) 0.63842(16) 0.0700(11) Uani 1 1 d . . . . .
C23 C 0.81777(15) 0.1404(4) 0.63357(15) 0.0696(11) Uani 1 1 d . . . . .
H23 H 0.8169 0.2054 0.6116 0.083 Uiso 1 1 calc R U . . .
C24 C 0.77225(15) 0.1153(4) 0.66164(15) 0.0684(11) Uani 1 1 d . . . . .
C25 C 0.68978(16) 0.1046(4) 0.70088(15) 0.0766(12) Uani 1 1 d . . . . .
C26 C 0.63474(17) 0.1348(5) 0.71164(17) 0.0891(15) Uani 1 1 d . . . . .
H26 H 0.6162 0.0941 0.7365 0.107 Uiso 1 1 calc R U . . .
C27 C 0.60900(17) 0.2259(5) 0.68452(16) 0.0871(14) Uani 1 1 d . . . . .
H27 H 0.5722 0.2442 0.6907 0.105 Uiso 1 1 calc R U . . .
C28 C 0.63592(15) 0.2924(4) 0.64797(14) 0.0697(11) Uani 1 1 d . . . . .
C29 C 0.69074(15) 0.2648(4) 0.63915(14) 0.0681(11) Uani 1 1 d . . . . .
H29 H 0.7099 0.3099 0.6161 0.082 Uiso 1 1 calc R U . . .
C30 C 0.71753(15) 0.1701(4) 0.66445(15) 0.0708(12) Uani 1 1 d . . . . .
C31 C 0.7088(2) -0.0744(6) 0.7575(2) 0.123(2) Uani 1 1 d D U . . .
H31A H 0.6918 -0.0341 0.7853 0.147 Uiso 0.728(11) 1 calc R U P A 1
H31B H 0.7422 -0.1143 0.7707 0.147 Uiso 0.728(11) 1 calc R U P A 1
H31C H 0.6829 -0.0374 0.7797 0.147 Uiso 0.272(11) 1 calc R U P A 2
H31D H 0.7419 -0.0955 0.7777 0.147 Uiso 0.272(11) 1 calc R U P A 2
C32 C 0.6690(6) -0.1672(13) 0.7361(5) 0.173(5) Uani 0.728(11) 1 d D U P A 1
H32A H 0.6384 -0.1300 0.7169 0.208 Uiso 0.728(11) 1 calc R U P A 1
H32B H 0.6542 -0.2162 0.7625 0.208 Uiso 0.728(11) 1 calc R U P A 1
C33 C 0.7067(4) -0.2447(11) 0.7008(5) 0.166(4) Uani 0.728(11) 1 d D U P A 1
H33A H 0.7183 -0.1953 0.6732 0.199 Uiso 0.728(11) 1 calc R U P A 1
H33B H 0.7399 -0.2707 0.7199 0.199 Uiso 0.728(11) 1 calc R U P A 1
C34 C 0.6762(6) -0.3518(12) 0.6805(5) 0.224(6) Uani 0.728(11) 1 d D U P A 1
H34A H 0.7000 -0.3968 0.6594 0.337 Uiso 0.728(11) 1 calc R U P A 1
H34B H 0.6653 -0.4016 0.7079 0.337 Uiso 0.728(11) 1 calc R U P A 1
H34C H 0.6437 -0.3262 0.6612 0.337 Uiso 0.728(11) 1 calc R U P A 1
C32A C 0.6827(16) -0.190(3) 0.7370(13) 0.161(8) Uani 0.272(11) 1 d D U P A 2
H32C H 0.6520 -0.2049 0.7585 0.193 Uiso 0.272(11) 1 calc R U P A 2
H32D H 0.7101 -0.2513 0.7453 0.193 Uiso 0.272(11) 1 calc R U P A 2
C33A C 0.6588(13) -0.225(4) 0.6818(11) 0.193(9) Uani 0.272(11) 1 d D U P A 2
H33C H 0.6421 -0.3040 0.6822 0.231 Uiso 0.272(11) 1 calc R U P A 2
H33D H 0.6305 -0.1674 0.6704 0.231 Uiso 0.272(11) 1 calc R U P A 2
C34A C 0.7069(19) -0.223(5) 0.6464(16) 0.308(18) Uani 0.272(11) 1 d D U P A 2
H34D H 0.6933 -0.2441 0.6131 0.463 Uiso 0.272(11) 1 calc R U P A 2
H34E H 0.7230 -0.1444 0.6461 0.463 Uiso 0.272(11) 1 calc R U P A 2
H34F H 0.7345 -0.2805 0.6578 0.463 Uiso 0.272(11) 1 calc R U P A 2
C35 C 0.99649(14) 0.1717(4) 0.45445(16) 0.0665(11) Uani 1 1 d . . . . .
C36 C 1.01017(15) 0.1938(4) 0.40578(16) 0.0719(12) Uani 1 1 d . . . . .
H36 H 1.0472 0.2042 0.3979 0.086 Uiso 1 1 calc R U . . .
C37 C 0.96747(15) 0.2004(4) 0.36788(16) 0.0705(11) Uani 1 1 d . . . . .
C38 C 0.91103(14) 0.1829(4) 0.38016(16) 0.0694(11) Uani 1 1 d . . . . .
C39 C 0.89862(14) 0.1594(4) 0.42894(16) 0.0700(11) Uani 1 1 d . . . . .
H39 H 0.8618 0.1474 0.4369 0.084 Uiso 1 1 calc R U . . .
C40 C 0.94068(14) 0.1531(4) 0.46696(15) 0.0649(11) Uani 1 1 d . . . . .
C41 C 0.99714(15) 0.1369(4) 0.53789(16) 0.0686(11) Uani 1 1 d . . . . .
C42 C 1.01070(15) 0.1204(4) 0.58820(16) 0.0714(12) Uani 1 1 d . . . . .
H42 H 1.0478 0.1232 0.5998 0.086 Uiso 1 1 calc R U . . .
C43 C 0.96902(15) 0.0993(4) 0.62185(15) 0.0715(11) Uani 1 1 d . . . . .
C44 C 0.91201(14) 0.0908(4) 0.60466(15) 0.0677(11) Uani 1 1 d . . . . .
C45 C 0.89961(15) 0.1066(4) 0.55383(15) 0.0710(12) Uani 1 1 d . . . . .
H45 H 0.8627 0.1008 0.5420 0.085 Uiso 1 1 calc R U . . .
C46 C 0.94083(14) 0.1313(4) 0.51958(15) 0.0665(11) Uani 1 1 d . . . . .
C47 C 0.98447(18) 0.2288(4) 0.31668(17) 0.0818(13) Uani 1 1 d . . . . .
H47 H 0.9565 0.2452 0.2924 0.098 Uiso 1 1 calc R U . . .
C48 C 0.98621(17) 0.0928(4) 0.67550(16) 0.0824(13) Uani 1 1 d . . . . .
H48 H 0.9587 0.0899 0.6990 0.099 Uiso 1 1 calc R U . . .
C49 C 1.08966(14) 0.1869(4) 0.50264(18) 0.0802(12) Uani 1 1 d D U . . .
H49A H 1.1041 0.1947 0.4693 0.096 Uiso 0.500(15) 1 calc R U P B 1
H49B H 1.1089 0.1207 0.5196 0.096 Uiso 0.500(15) 1 calc R U P B 1
H49C H 1.1072 0.1540 0.4735 0.096 Uiso 0.500(15) 1 calc R U P B 2
H49D H 1.1055 0.1462 0.5322 0.096 Uiso 0.500(15) 1 calc R U P B 2
C50 C 1.1006(7) 0.3012(10) 0.5318(7) 0.105(5) Uani 0.500(15) 1 d D U P B 1
H50A H 1.1404 0.3159 0.5338 0.126 Uiso 0.500(15) 1 calc R U P B 1
H50B H 1.0887 0.2902 0.5658 0.126 Uiso 0.500(15) 1 calc R U P B 1
C51 C 1.0717(7) 0.4111(11) 0.5093(8) 0.139(6) Uani 0.500(15) 1 d D U P B 1
H51A H 1.0319 0.4039 0.5132 0.167 Uiso 0.500(15) 1 calc R U P B 1
H51B H 1.0781 0.4147 0.4736 0.167 Uiso 0.500(15) 1 calc R U P B 1
C52 C 1.0928(19) 0.5281(18) 0.5346(14) 0.195(13) Uani 0.500(15) 1 d D U P B 1
H52A H 1.0736 0.5954 0.5194 0.293 Uiso 0.500(15) 1 calc R U P B 1
H52B H 1.0859 0.5254 0.5698 0.293 Uiso 0.500(15) 1 calc R U P B 1
H52C H 1.1320 0.5361 0.5303 0.293 Uiso 0.500(15) 1 calc R U P B 1
C50A C 1.1036(10) 0.3202(13) 0.5066(8) 0.127(6) Uani 0.500(15) 1 d D U P B 2
H50C H 1.1437 0.3295 0.5108 0.152 Uiso 0.500(15) 1 calc R U P B 2
H50D H 1.0917 0.3597 0.4755 0.152 Uiso 0.500(15) 1 calc R U P B 2
C51A C 1.0764(9) 0.3807(17) 0.5498(8) 0.152(6) Uani 0.500(15) 1 d D U P B 2
H51C H 1.0879 0.3388 0.5805 0.182 Uiso 0.500(15) 1 calc R U P B 2
H51D H 1.0364 0.3703 0.5450 0.182 Uiso 0.500(15) 1 calc R U P B 2
C52A C 1.0881(18) 0.515(2) 0.5575(17) 0.215(15) Uani 0.500(15) 1 d D U P B 2
H52D H 1.0687 0.5431 0.5860 0.323 Uiso 0.500(15) 1 calc R U P B 2
H52E H 1.1274 0.5267 0.5636 0.323 Uiso 0.500(15) 1 calc R U P B 2
H52F H 1.0757 0.5583 0.5280 0.323 Uiso 0.500(15) 1 calc R U P B 2
C53 C 0.68747(15) 0.2970(4) 0.28024(15) 0.0688(11) Uani 1 1 d . . . . .
C54 C 0.63258(15) 0.3356(4) 0.27244(16) 0.0772(12) Uani 1 1 d . . . . .
H54 H 0.6120 0.3150 0.2433 0.093 Uiso 1 1 calc R U . . .
C55 C 0.60962(15) 0.4050(4) 0.30908(16) 0.0738(12) Uani 1 1 d . . . . .
H55 H 0.5728 0.4298 0.3045 0.089 Uiso 1 1 calc R U . . .
C56 C 0.63967(14) 0.4396(4) 0.35292(14) 0.0662(11) Uani 1 1 d . . . . .
C57 C 0.69495(14) 0.4042(4) 0.35986(15) 0.0690(11) Uani 1 1 d . . . . .
H57 H 0.7160 0.4290 0.3881 0.083 Uiso 1 1 calc R U . . .
C58 C 0.71843(14) 0.3310(4) 0.32381(14) 0.0654(11) Uani 1 1 d . . . . .
C59 C 0.76995(15) 0.2034(4) 0.27701(14) 0.0683(11) Uani 1 1 d . . . . .
C60 C 0.81421(16) 0.1287(4) 0.26477(15) 0.0776(12) Uani 1 1 d . . . . .
H60 H 0.8129 0.0825 0.2356 0.093 Uiso 1 1 calc R U . . .
C61 C 0.85978(15) 0.1269(4) 0.29799(15) 0.0773(13) Uani 1 1 d . . . . .
H61 H 0.8897 0.0780 0.2906 0.093 Uiso 1 1 calc R U . . .
C62 C 0.86343(14) 0.1934(4) 0.34154(15) 0.0689(11) Uani 1 1 d . . . . .
C63 C 0.81898(14) 0.2675(4) 0.35348(15) 0.0708(11) Uani 1 1 d . . . . .
H63 H 0.8209 0.3136 0.3827 0.085 Uiso 1 1 calc R U . . .
C64 C 0.77191(14) 0.2717(4) 0.32139(14) 0.0664(11) Uani 1 1 d . . . . .
C65 C 0.70164(19) 0.1624(6) 0.20429(17) 0.1044(17) Uani 1 1 d D U . . .
H65A H 0.6620 0.1751 0.1982 0.125 Uiso 0.751(9) 1 calc R U P C 1
H65B H 0.7079 0.0765 0.2070 0.125 Uiso 0.751(9) 1 calc R U P C 1
H65C H 0.6685 0.1146 0.2089 0.125 Uiso 0.249(9) 1 calc R U P C 2
H65D H 0.7308 0.1091 0.1937 0.125 Uiso 0.249(9) 1 calc R U P C 2
C66 C 0.7319(5) 0.2100(10) 0.1602(3) 0.160(4) Uani 0.751(9) 1 d D U P C 1
H66A H 0.7699 0.1806 0.1626 0.191 Uiso 0.751(9) 1 calc R U P C 1
H66B H 0.7144 0.1775 0.1295 0.191 Uiso 0.751(9) 1 calc R U P C 1
C67 C 0.7332(6) 0.3444(11) 0.1560(4) 0.191(5) Uani 0.751(9) 1 d D U P C 1
H67A H 0.7309 0.3796 0.1892 0.229 Uiso 0.751(9) 1 calc R U P C 1
H67B H 0.7682 0.3693 0.1424 0.229 Uiso 0.751(9) 1 calc R U P C 1
C68 C 0.6864(8) 0.3886(16) 0.1230(7) 0.317(10) Uani 0.751(9) 1 d D U P C 1
H68A H 0.6881 0.4747 0.1209 0.476 Uiso 0.751(9) 1 calc R U P C 1
H68B H 0.6890 0.3548 0.0900 0.476 Uiso 0.751(9) 1 calc R U P C 1
H68C H 0.6518 0.3651 0.1367 0.476 Uiso 0.751(9) 1 calc R U P C 1
C66A C 0.6889(11) 0.261(3) 0.1621(8) 0.141(7) Uani 0.249(9) 1 d D U P C 2
H66C H 0.6554 0.2317 0.1445 0.170 Uiso 0.249(9) 1 calc R U P C 2
H66D H 0.6776 0.3308 0.1807 0.170 Uiso 0.249(9) 1 calc R U P C 2
C67A C 0.7234(16) 0.312(4) 0.1204(15) 0.209(10) Uani 0.249(9) 1 d D U P C 2
H67C H 0.7037 0.3059 0.0879 0.251 Uiso 0.249(9) 1 calc R U P C 2
H67D H 0.7325 0.3961 0.1268 0.251 Uiso 0.249(9) 1 calc R U P C 2
C68A C 0.7737(14) 0.237(4) 0.1226(12) 0.236(15) Uani 0.249(9) 1 d D U P C 2
H68D H 0.7984 0.2631 0.0973 0.354 Uiso 0.249(9) 1 calc R U P C 2
H68E H 0.7921 0.2442 0.1552 0.354 Uiso 0.249(9) 1 calc R U P C 2
H68F H 0.7635 0.1547 0.1166 0.354 Uiso 0.249(9) 1 calc R U P C 2

loop_
_atom_site_aniso_label
_atom_site_aniso_U_11
_atom_site_aniso_U_22
_atom_site_aniso_U_33
_atom_site_aniso_U_23
_atom_site_aniso_U_13
_atom_site_aniso_U_12
O1 0.0637(17) 0.143(3) 0.095(2) 0.010(2) 0.0115(15) 0.0197(18)
O2 0.0614(17) 0.183(4) 0.083(2) -0.002(2) -0.0200(15) 0.011(2)
O3 0.087(2) 0.127(3) 0.111(3) 0.034(2) -0.0004(18) 0.037(2)
O4 0.099(2) 0.208(4) 0.080(2) -0.022(2) 0.0016(18) 0.070(3)
N1 0.0624(18) 0.085(3) 0.070(2) 0.002(2) 0.0012(17) 0.0188(18)
N2 0.068(2) 0.118(3) 0.071(2) 0.028(2) 0.0034(18) 0.015(2)
N3 0.0478(16) 0.092(3) 0.072(2) -0.0111(19) -0.0063(16) 0.0022(16)
N4 0.0575(18) 0.103(3) 0.065(2) -0.012(2) -0.0085(16) 0.0155(19)
C1 0.050(2) 0.091(3) 0.069(3) -0.002(3) -0.0046(19) 0.010(2)
C2 0.059(2) 0.097(4) 0.081(3) -0.015(3) -0.005(2) 0.020(2)
C3 0.055(2) 0.105(4) 0.064(3) -0.004(3) -0.0030(19) 0.015(2)
C4 0.052(2) 0.098(4) 0.064(3) -0.005(2) -0.0044(18) 0.016(2)
C5 0.054(2) 0.085(3) 0.072(3) -0.004(2) -0.0026(19) 0.016(2)
C6 0.0484(19) 0.087(3) 0.066(3) -0.004(2) 0.0025(18) 0.010(2)
C7 0.052(2) 0.082(3) 0.079(3) 0.004(3) -0.001(2) 0.009(2)
C8 0.053(2) 0.078(3) 0.090(3) 0.007(3) -0.002(2) 0.014(2)
C9 0.051(2) 0.082(3) 0.069(3) 0.012(2) 0.0037(18) 0.009(2)
C10 0.052(2) 0.090(3) 0.074(3) 0.012(3) 0.0022(19) 0.015(2)
C11 0.055(2) 0.080(3) 0.077(3) 0.006(2) 0.005(2) 0.016(2)
C12 0.054(2) 0.081(3) 0.065(3) 0.001(2) -0.0013(18) 0.011(2)
C13 0.066(3) 0.151(5) 0.076(3) -0.008(3) -0.002(2) 0.038(3)
C14 0.066(3) 0.100(4) 0.083(3) 0.016(3) 0.006(2) 0.014(3)
C15 0.081(3) 0.081(4) 0.099(3) -0.010(3) 0.001(2) 0.024(3)
C16 0.136(5) 0.103(5) 0.152(6) -0.017(4) 0.019(5) 0.017(4)
C17 0.206(8) 0.150(8) 0.168(7) -0.016(6) -0.044(6) -0.034(6)
C18 0.368(15) 0.148(8) 0.247(11) -0.018(8) -0.112(10) -0.086(9)
C19 0.059(2) 0.102(4) 0.073(3) 0.006(3) -0.003(2) 0.009(2)
C20 0.071(3) 0.093(4) 0.092(3) 0.016(3) -0.010(2) 0.017(2)
C21 0.061(2) 0.104(4) 0.079(3) 0.004(3) -0.012(2) 0.015(2)
C22 0.057(2) 0.083(3) 0.070(3) -0.001(2) -0.0103(19) 0.013(2)
C23 0.056(2) 0.087(3) 0.065(2) 0.003(2) -0.0082(18) 0.006(2)
C24 0.053(2) 0.090(3) 0.061(2) -0.002(2) -0.0060(18) 0.009(2)
C25 0.065(2) 0.101(4) 0.064(3) 0.009(3) -0.001(2) 0.007(2)
C26 0.064(2) 0.124(4) 0.079(3) 0.025(3) 0.004(2) 0.009(3)
C27 0.056(2) 0.136(5) 0.068(3) 0.012(3) 0.002(2) 0.013(3)
C28 0.056(2) 0.096(3) 0.057(2) 0.001(2) 0.0024(18) 0.014(2)
C29 0.058(2) 0.089(3) 0.056(2) 0.001(2) -0.0064(18) 0.008(2)
C30 0.052(2) 0.101(4) 0.058(2) 0.001(2) -0.0042(18) 0.005(2)
C31 0.098(4) 0.170(6) 0.101(4) 0.068(4) 0.022(3) 0.035(3)
C32 0.151(12) 0.170(9) 0.199(11) 0.098(7) 0.023(9) -0.017(7)
C33 0.141(8) 0.201(10) 0.153(10) 0.034(7) -0.021(6) -0.060(7)
C34 0.271(15) 0.189(12) 0.206(12) 0.053(8) -0.078(10) -0.102(10)
C32A 0.093(14) 0.199(15) 0.184(14) 0.123(13) -0.063(12) -0.028(14)
C33A 0.185(18) 0.198(18) 0.189(15) 0.084(14) -0.049(14) -0.068(17)
C34A 0.31(3) 0.34(4) 0.28(2) 0.00(3) 0.06(3) -0.05(4)
C35 0.048(2) 0.077(3) 0.073(3) -0.012(2) -0.0076(19) 0.0073(19)
C36 0.052(2) 0.090(3) 0.074(3) -0.006(2) -0.0011(19) 0.007(2)
C37 0.056(2) 0.078(3) 0.077(3) -0.007(2) 0.001(2) 0.015(2)
C38 0.050(2) 0.087(3) 0.071(3) -0.009(2) -0.0025(18) 0.014(2)
C39 0.0459(19) 0.089(3) 0.075(3) -0.006(2) -0.0035(18) 0.0098(19)
C40 0.0482(19) 0.079(3) 0.067(3) -0.010(2) -0.0047(17) 0.0101(19)
C41 0.054(2) 0.081(3) 0.069(3) -0.013(2) -0.012(2) 0.013(2)
C42 0.0435(19) 0.086(3) 0.083(3) -0.009(2) -0.0108(19) 0.0040(19)
C43 0.059(2) 0.083(3) 0.071(3) 0.001(2) -0.016(2) 0.012(2)
C44 0.0484(19) 0.085(3) 0.068(3) -0.011(2) -0.0109(18) 0.0116(19)
C45 0.051(2) 0.086(3) 0.074(3) -0.009(2) -0.0121(19) 0.009(2)
C46 0.0469(19) 0.084(3) 0.068(3) -0.007(2) -0.0042(18) 0.0090(19)
C47 0.063(3) 0.108(4) 0.074(3) -0.003(3) -0.001(2) 0.013(2)
C48 0.061(2) 0.116(4) 0.069(3) -0.001(3) -0.012(2) 0.004(2)
C49 0.0445(19) 0.099(3) 0.096(3) -0.007(3) -0.0064(19) -0.002(2)
C50 0.062(6) 0.099(7) 0.155(14) -0.021(7) 0.023(9) -0.014(6)
C51 0.124(9) 0.087(7) 0.204(16) -0.027(9) -0.010(11) -0.017(7)
C52 0.26(3) 0.086(9) 0.24(3) -0.066(13) 0.04(2) -0.035(13)
C50A 0.102(9) 0.112(8) 0.166(14) -0.004(10) 0.011(11) -0.015(8)
C51A 0.145(11) 0.115(10) 0.196(15) -0.046(11) 0.024(12) -0.034(9)
C52A 0.183(17) 0.128(12) 0.34(4) -0.074(18) 0.04(2) -0.045(14)
C53 0.056(2) 0.088(3) 0.062(2) 0.005(2) -0.0057(18) 0.004(2)
C54 0.056(2) 0.109(4) 0.066(3) 0.009(3) -0.0066(19) 0.009(2)
C55 0.0450(19) 0.099(4) 0.077(3) 0.013(3) -0.0009(19) 0.005(2)
C56 0.053(2) 0.083(3) 0.063(2) 0.009(2) 0.0085(19) 0.011(2)
C57 0.056(2) 0.086(3) 0.064(2) 0.006(2) -0.0076(18) 0.008(2)
C58 0.052(2) 0.082(3) 0.062(2) -0.001(2) -0.0008(18) 0.010(2)
C59 0.055(2) 0.095(3) 0.054(2) -0.005(2) -0.0022(17) 0.010(2)
C60 0.064(2) 0.104(4) 0.064(3) -0.006(2) 0.0002(19) 0.011(2)
C61 0.059(2) 0.111(4) 0.063(3) -0.012(3) -0.0018(19) 0.021(2)
C62 0.050(2) 0.091(3) 0.065(3) 0.001(2) -0.0067(18) 0.011(2)
C63 0.056(2) 0.090(3) 0.066(3) -0.002(2) -0.0040(18) 0.009(2)
C64 0.0505(19) 0.091(3) 0.058(2) 0.001(2) -0.0009(17) 0.013(2)
C65 0.085(3) 0.155(5) 0.071(3) -0.029(3) -0.018(2) 0.018(3)
C66 0.200(10) 0.205(9) 0.073(5) -0.010(6) 0.008(5) 0.041(8)
C67 0.261(12) 0.212(9) 0.101(7) 0.033(8) 0.007(8) 0.039(10)
C68 0.34(2) 0.249(16) 0.35(2) -0.037(15) -0.139(15) 0.105(15)
C66A 0.130(14) 0.213(17) 0.080(12) -0.012(10) -0.012(11) 0.041(14)
C67A 0.23(2) 0.25(2) 0.151(17) 0.044(15) 0.027(17) 0.045(17)
C68A 0.25(3) 0.34(4) 0.13(2) 0.06(2) 0.12(2) 0.09(2)

loop_
_atom_type_symbol
_atom_type_description
_atom_type_scat_dispersion_real
_atom_type_scat_dispersion_imag
_atom_type_scat_source
C C 0.0181 0.0091
;
International Tables for Crystallography
(Vol. C, Tables 4.2.6.8 and 6.1.1.4)
;
H H 0.0000 0.0000
;
International Tables for Crystallography
(Vol. C, Table 6.1.1.4)
;
N N 0.0311 0.0180
;
International Tables for Crystallography
(Vol. C, Tables 4.2.6.8 and 6.1.1.4)
;
O O 0.0492 0.0322
;
International Tables for Crystallography
(Vol. C, Tables 4.2.6.8 and 6.1.1.4)
;

loop_
_geom_angle_atom_site_label_1
_geom_angle_atom_site_label_2
_geom_angle_atom_site_label_3
_geom_angle
C1 N1 C7 108.9(3)
C1 N1 C15 125.8(4)
C7 N1 C15 125.4(4)
C19 N2 C25 107.2(3)
C19 N2 C31 126.6(4)
C25 N2 C31 126.0(4)
C41 N3 C35 109.1(3)
C41 N3 C49 125.0(3)
C35 N3 C49 125.4(4)
C59 N4 C53 107.5(3)
C59 N4 C65 125.7(3)
C53 N4 C65 126.8(3)
N1 C1 C2 130.3(4)
N1 C1 C6 109.6(4)
C2 C1 C6 120.1(4)
C3 C2 C1 119.3(4)
C3 C2 H2 120.3
C1 C2 H2 120.3
C2 C3 C4 121.7(4)
C2 C3 C13 116.2(4)
C4 C3 C13 121.9(4)
C5 C4 C3 117.1(4)
C5 C4 C28 119.2(4)
C3 C4 C28 123.8(4)
C4 C5 C6 122.3(4)
C4 C5 H5 118.8
C6 C5 H5 118.8
C5 C6 C1 119.5(4)
C5 C6 C12 134.3(4)
C1 C6 C12 106.2(4)
N1 C7 C8 131.2(4)
N1 C7 C12 108.4(4)
C8 C7 C12 120.4(4)
C7 C8 C9 119.2(4)
C7 C8 H8 120.4
C9 C8 H8 120.4
C8 C9 C10 122.1(4)
C8 C9 C14 117.1(4)
C10 C9 C14 120.8(4)
C11 C10 C9 117.6(4)
C11 C10 C56 117.7(4)
C9 C10 C56 124.7(4)
C10 C11 C12 121.3(4)
C10 C11 H11 119.4
C12 C11 H11 119.4
C11 C12 C7 119.4(4)
C11 C12 C6 133.7(4)
C7 C12 C6 106.9(4)
O4 C13 C3 123.5(4)
O4 C13 H13 118.2
C3 C13 H13 118.2
O3 C14 C9 124.2(4)
O3 C14 H14 117.9
C9 C14 H14 117.9
C16 C15 N1 115.3(4)
C16 C15 H15A 108.4
N1 C15 H15A 108.4
C16 C15 H15B 108.4
N1 C15 H15B 108.4
H15A C15 H15B 107.5
C17 C16 C15 119.4(6)
C17 C16 H16A 107.5
C15 C16 H16A 107.5
C17 C16 H16B 107.5
C15 C16 H16B 107.5
H16A C16 H16B 107.0
C16 C17 C18 113.1(7)
C16 C17 H17A 109.0
C18 C17 H17A 109.0
C16 C17 H17B 109.0
C18 C17 H17B 109.0
H17A C17 H17B 107.8
C17 C18 H18A 109.5
C17 C18 H18B 109.5
H18A C18 H18B 109.5
C17 C18 H18C 109.5
H18A C18 H18C 109.5
H18B C18 H18C 109.5
N2 C19 C20 129.7(4)
N2 C19 C24 110.2(4)
C20 C19 C24 120.2(4)
C21 C20 C19 117.8(4)
C21 C20 H20 121.1
C19 C20 H20 121.1
C22 C21 C20 122.3(4)
C22 C21 H21 118.8
C20 C21 H21 118.8
C21 C22 C23 119.3(4)
C21 C22 C44 122.2(4)
C23 C22 C44 118.4(4)
C24 C23 C22 119.6(4)
C24 C23 H23 120.2
C22 C23 H23 120.2
C23 C24 C19 120.7(4)
C23 C24 C30 133.1(4)
C19 C24 C30 106.2(4)
N2 C25 C30 110.4(3)
N2 C25 C26 129.8(4)
C30 C25 C26 119.8(4)
C27 C26 C25 118.3(4)
C27 C26 H26 120.8
C25 C26 H26 120.8
C26 C27 C28 122.8(4)
C26 C27 H27 118.6
C28 C27 H27 118.6
C29 C28 C27 118.2(4)
C29 C28 C4 119.6(4)
C27 C28 C4 122.1(3)
C28 C29 C30 120.7(4)
C28 C29 H29 119.7
C30 C29 H29 119.7
C29 C30 C25 120.1(4)
C29 C30 C24 133.8(4)
C25 C30 C24 106.1(4)
N2 C31 C32 113.2(8)
N2 C31 C32A 116.8(15)
N2 C31 H31A 108.9
C32 C31 H31A 108.9
N2 C31 H31B 108.9
C32 C31 H31B 108.9
H31A C31 H31B 107.8
N2 C31 H31C 108.1
C32A C31 H31C 108.1
N2 C31 H31D 108.1
C32A C31 H31D 108.1
H31C C31 H31D 107.3
C31 C32 C33 103.1(10)
C31 C32 H32A 111.1
C33 C32 H32A 111.1
C31 C32 H32B 111.1
C33 C32 H32B 111.1
H32A C32 H32B 109.1
C34 C33 C32 111.4(11)
C34 C33 H33A 109.4
C32 C33 H33A 109.4
C34 C33 H33B 109.4
C32 C33 H33B 109.4
H33A C33 H33B 108.0
C33 C34 H34A 109.5
C33 C34 H34B 109.5
H34A C34 H34B 109.5
C33 C34 H34C 109.5
H34A C34 H34C 109.5
H34B C34 H34C 109.5
C31 C32A C33A 131(3)
C31 C32A H32C 104.4
C33A C32A H32C 104.4
C31 C32A H32D 104.4
C33A C32A H32D 104.4
H32C C32A H32D 105.6
C34A C33A C32A 108(2)
C34A C33A H33C 110.0
C32A C33A H33C 110.0
C34A C33A H33D 110.0
C32A C33A H33D 110.0
H33C C33A H33D 108.4
C33A C34A H34D 109.5
C33A C34A H34E 109.5
H34D C34A H34E 109.5
C33A C34A H34F 109.5
H34D C34A H34F 109.5
H34E C34A H34F 109.5
C36 C35 N3 130.6(3)
C36 C35 C40 121.3(3)
N3 C35 C40 108.1(4)
C35 C36 C37 119.2(3)
C35 C36 H36 120.4
C37 C36 H36 120.4
C36 C37 C38 120.0(4)
C36 C37 C47 116.7(3)
C38 C37 C47 123.2(4)
C39 C38 C37 119.6(3)
C39 C38 C62 118.0(3)
C37 C38 C62 122.4(4)
C38 C39 C40 120.9(3)
C38 C39 H39 119.6
C40 C39 H39 119.6
C39 C40 C35 119.1(4)
C39 C40 C46 133.7(3)
C35 C40 C46 107.3(3)
N3 C41 C42 130.8(3)
N3 C41 C46 108.6(3)
C42 C41 C46 120.6(4)
C41 C42 C43 120.1(3)
C41 C42 H42 119.9
C43 C42 H42 119.9
C42 C43 C44 120.8(4)
C42 C43 C48 116.9(3)
C44 C43 C48 122.1(4)
C45 C44 C43 117.8(4)
C45 C44 C22 118.3(3)
C43 C44 C22 123.8(3)
C44 C45 C46 122.2(3)
C44 C45 H45 118.9
C46 C45 H45 118.9
C45 C46 C41 118.5(4)
C45 C46 C40 134.6(3)
C41 C46 C40 106.9(3)
O1 C47 C37 124.8(4)
O1 C47 H47 117.6
C37 C47 H47 117.6
O2 C48 C43 123.2(4)
O2 C48 H48 118.4
C43 C48 H48 118.4
N3 C49 C50 110.9(7)
N3 C49 C50A 114.2(9)
N3 C49 H49A 109.5
C50 C49 H49A 109.5
N3 C49 H49B 109.5
C50 C49 H49B 109.5
H49A C49 H49B 108.0
N3 C49 H49C 108.7
C50A C49 H49C 108.7
N3 C49 H49D 108.7
C50A C49 H49D 108.7
H49C C49 H49D 107.6
C49 C50 C51 114.2(12)
C49 C50 H50A 108.7
C51 C50 H50A 108.7
C49 C50 H50B 108.7
C51 C50 H50B 108.7
H50A C50 H50B 107.6
C50 C51 C52 111.8(17)
C50 C51 H51A 109.3
C52 C51 H51A 109.3
C50 C51 H51B 109.3
C52 C51 H51B 109.3
H51A C51 H51B 107.9
C51 C52 H52A 109.5
C51 C52 H52B 109.5
H52A C52 H52B 109.5
C51 C52 H52C 109.5
H52A C52 H52C 109.5
H52B C52 H52C 109.5
C51A C50A C49 112.7(14)
C51A C50A H50C 109.1
C49 C50A H50C 109.1
C51A C50A H50D 109.1
C49 C50A H50D 109.1
H50C C50A H50D 107.8
C50A C51A C52A 117.0(18)
C50A C51A H51C 108.0
C52A C51A H51C 108.0
C50A C51A H51D 108.0
C52A C51A H51D 108.0
H51C C51A H51D 107.3
C51A C52A H52D 109.5
C51A C52A H52E 109.5
H52D C52A H52E 109.5
C51A C52A H52F 109.5
H52D C52A H52F 109.5
H52E C52A H52F 109.5
C54 C53 N4 129.9(4)
C54 C53 C58 120.3(4)
N4 C53 C58 109.7(3)
C55 C54 C53 118.3(4)
C55 C54 H54 120.9
C53 C54 H54 120.9
C54 C55 C56 122.4(3)
C54 C55 H55 118.8
C56 C55 H55 118.8
C57 C56 C55 119.2(4)
C57 C56 C10 119.7(4)
C55 C56 C10 120.8(3)
C56 C57 C58 119.2(4)
C56 C57 H57 120.4
C58 C57 H57 120.4
C57 C58 C53 120.6(3)
C57 C58 C64 133.1(3)
C53 C58 C64 106.3(3)
N4 C59 C60 128.8(4)
N4 C59 C64 109.8(3)
C60 C59 C64 121.3(3)
C61 C60 C59 116.8(4)
C61 C60 H60 121.6
C59 C60 H60 121.6
C62 C61 C60 123.5(4)
C62 C61 H61 118.2
C60 C61 H61 118.2
C61 C62 C63 119.2(3)
C61 C62 C38 123.4(3)
C63 C62 C38 117.1(4)
C64 C63 C62 119.4(4)
C64 C63 H63 120.3
C62 C63 H63 120.3
C63 C64 C59 119.7(3)
C63 C64 C58 133.6(4)
C59 C64 C58 106.7(3)
N4 C65 C66 113.3(6)
N4 C65 C66A 110.8(12)
N4 C65 H65A 108.9
C66 C65 H65A 108.9
N4 C65 H65B 108.9
C66 C65 H65B 108.9
H65A C65 H65B 107.7
N4 C65 H65C 109.5
C66A C65 H65C 109.5
N4 C65 H65D 109.5
C66A C65 H65D 109.5
H65C C65 H65D 108.1
C67 C66 C65 114.9(9)
C67 C66 H66A 108.5
C65 C66 H66A 108.5
C67 C66 H66B 108.5
C65 C66 H66B 108.5
H66A C66 H66B 107.5
C68 C67 C66 111.0(13)
C68 C67 H67A 109.4
C66 C67 H67A 109.4
C68 C67 H67B 109.4
C66 C67 H67B 109.4
H67A C67 H67B 108.0
C67 C68 H68A 109.5
C67 C68 H68B 109.5
H68A C68 H68B 109.5
C67 C68 H68C 109.5
H68A C68 H68C 109.5
H68B C68 H68C 109.5
C67A C66A C65 133(2)
C67A C66A H66C 104.0
C65 C66A H66C 104.0
C67A C66A H66D 104.0
C65 C66A H66D 104.0
H66C C66A H66D 105.5
C68A C67A C66A 103(2)
C68A C67A H67C 111.1
C66A C67A H67C 111.1
C68A C67A H67D 111.1
C66A C67A H67D 111.1
H67C C67A H67D 109.1
C67A C68A H68D 109.5
C67A C68A H68E 109.5
H68D C68A H68E 109.5
C67A C68A H68F 109.5
H68D C68A H68F 109.5
H68E C68A H68F 109.5

loop_
_geom_bond_atom_site_label_1
_geom_bond_atom_site_label_2
_geom_bond_distance
O1 C47 1.204(4)
O2 C48 1.205(4)
O3 C14 1.201(5)
O4 C13 1.197(5)
N1 C1 1.374(5)
N1 C7 1.376(5)
N1 C15 1.465(5)
N2 C19 1.386(5)
N2 C25 1.393(5)
N2 C31 1.442(6)
N3 C41 1.372(5)
N3 C35 1.393(5)
N3 C49 1.462(4)
N4 C59 1.383(5)
N4 C53 1.400(5)
N4 C65 1.451(5)
C1 C2 1.396(6)
C1 C6 1.406(5)
C2 C3 1.394(6)
C2 H2 0.9300
C3 C4 1.426(6)
C3 C13 1.472(6)
C4 C5 1.390(5)
C4 C28 1.470(6)
C5 C6 1.390(5)
C5 H5 0.9300
C6 C12 1.433(5)
C7 C8 1.387(6)
C7 C12 1.419(5)
C8 C9 1.395(5)
C8 H8 0.9300
C9 C10 1.418(5)
C9 C14 1.481(6)
C10 C11 1.400(5)
C10 C56 1.485(5)
C11 C12 1.402(5)
C11 H11 0.9300
C13 H13 0.9300
C14 H14 0.9300
C15 C16 1.457(8)
C15 H15A 0.9700
C15 H15B 0.9700
C16 C17 1.395(9)
C16 H16A 0.9700
C16 H16B 0.9700
C17 C18 1.576(11)
C17 H17A 0.9700
C17 H17B 0.9700
C18 H18A 0.9600
C18 H18B 0.9600
C18 H18C 0.9600
C19 C20 1.404(6)
C19 C24 1.413(6)
C20 C21 1.395(6)
C20 H20 0.9300
C21 C22 1.393(6)
C21 H21 0.9300
C22 C23 1.401(5)
C22 C44 1.493(5)
C23 C24 1.381(5)
C23 H23 0.9300
C24 C30 1.455(5)
C25 C30 1.404(5)
C25 C26 1.407(6)
C26 C27 1.375(6)
C26 H26 0.9300
C27 C28 1.403(6)
C27 H27 0.9300
C28 C29 1.384(5)
C29 C30 1.392(6)
C29 H29 0.9300
C31 C32 1.502(13)
C31 C32A 1.519(19)
C31 H31A 0.9700
C31 H31B 0.9700
C31 H31C 0.9700
C31 H31D 0.9700
C32 C33 1.587(13)
C32 H32A 0.9700
C32 H32B 0.9700
C33 C34 1.489(12)
C33 H33A 0.9700
C33 H33B 0.9700
C34 H34A 0.9600
C34 H34B 0.9600
C34 H34C 0.9600
C32A C33A 1.60(2)
C32A H32C 0.9700
C32A H32D 0.9700
C33A C34A 1.52(2)
C33A H33C 0.9700
C33A H33D 0.9700
C34A H34D 0.9600
C34A H34E 0.9600
C34A H34F 0.9600
C35 C36 1.372(5)
C35 C40 1.412(5)
C36 C37 1.409(5)
C36 H36 0.9300
C37 C38 1.423(5)
C37 C47 1.473(6)
C38 C39 1.370(5)
C38 C62 1.508(5)
C39 C40 1.400(5)
C39 H39 0.9300
C40 C46 1.421(5)
C41 C42 1.376(5)
C41 C46 1.420(5)
C42 C43 1.393(5)
C42 H42 0.9300
C43 C44 1.429(5)
C43 C48 1.470(6)
C44 C45 1.383(5)
C45 C46 1.403(5)
C45 H45 0.9300
C47 H47 0.9300
C48 H48 0.9300
C49 C50 1.508(13)
C49 C50A 1.524(14)
C49 H49A 0.9700
C49 H49B 0.9700
C49 H49C 0.9700
C49 H49D 0.9700
C50 C51 1.517(12)
C50 H50A 0.9700
C50 H50B 0.9700
C51 C52 1.541(13)
C51 H51A 0.9700
C51 H51B 0.9700
C52 H52A 0.9600
C52 H52B 0.9600
C52 H52C 0.9600
C50A C51A 1.506(15)
C50A H50C 0.9700
C50A H50D 0.9700
C51A C52A 1.530(16)
C51A H51C 0.9700
C51A H51D 0.9700
C52A H52D 0.9600
C52A H52E 0.9600
C52A H52F 0.9600
C53 C54 1.395(5)
C53 C58 1.402(5)
C54 C55 1.378(6)
C54 H54 0.9300
C55 C56 1.398(5)
C55 H55 0.9300
C56 C57 1.391(5)
C57 C58 1.397(5)
C57 H57 0.9300
C58 C64 1.449(5)
C59 C60 1.400(5)
C59 C64 1.404(5)
C60 C61 1.377(5)
C60 H60 0.9300
C61 C62 1.374(5)
C61 H61 0.9300
C62 C63 1.398(5)
C63 C64 1.388(5)
C63 H63 0.9300
C65 C66 1.504(9)
C65 C66A 1.587(17)
C65 H65A 0.9700
C65 H65B 0.9700
C65 H65C 0.9700
C65 H65D 0.9700
C66 C67 1.500(11)
C66 H66A 0.9700
C66 H66B 0.9700
C67 C68 1.480(14)
C67 H67A 0.9700
C67 H67B 0.9700
C68 H68A 0.9600
C68 H68B 0.9600
C68 H68C 0.9600
C66A C67A 1.53(2)
C66A H66C 0.9700
C66A H66D 0.9700
C67A C68A 1.47(2)
C67A H67C 0.9700
C67A H67D 0.9700
C68A H68D 0.9600
C68A H68E 0.9600
C68A H68F 0.9600

loop_
_geom_torsion_atom_site_label_1
_geom_torsion_atom_site_label_2
_geom_torsion_atom_site_label_3
_geom_torsion_atom_site_label_4
_geom_torsion
C7 N1 C1 C2 179.3(4)
C15 N1 C1 C2 0.4(7)
C7 N1 C1 C6 -0.1(5)
C15 N1 C1 C6 -178.9(4)
N1 C1 C2 C3 -178.7(4)
C6 C1 C2 C3 0.6(6)
C1 C2 C3 C4 -1.5(6)
C1 C2 C3 C13 172.7(4)
C2 C3 C4 C5 0.8(6)
C13 C3 C4 C5 -173.1(4)
C2 C3 C4 C28 179.7(4)
C13 C3 C4 C28 5.8(7)
C3 C4 C5 C6 0.8(6)
C28 C4 C5 C6 -178.2(4)
C4 C5 C6 C1 -1.6(6)
C4 C5 C6 C12 178.7(4)
N1 C1 C6 C5 -179.6(4)
C2 C1 C6 C5 0.9(6)
N1 C1 C6 C12 0.1(5)
C2 C1 C6 C12 -179.3(4)
C1 N1 C7 C8 179.3(4)
C15 N1 C7 C8 -1.8(7)
C1 N1 C7 C12 0.0(4)
C15 N1 C7 C12 178.9(4)
N1 C7 C8 C9 -178.9(4)
C12 C7 C8 C9 0.3(6)
C7 C8 C9 C10 1.3(6)
C7 C8 C9 C14 -177.2(4)
C8 C9 C10 C11 -2.4(6)
C14 C9 C10 C11 176.0(4)
C8 C9 C10 C56 176.5(4)
C14 C9 C10 C56 -5.1(6)
C9 C10 C11 C12 2.0(6)
C56 C10 C11 C12 -177.0(4)
C10 C11 C12 C7 -0.5(6)
C10 C11 C12 C6 177.7(4)
N1 C7 C12 C11 178.7(4)
C8 C7 C12 C11 -0.7(6)
N1 C7 C12 C6 0.0(4)
C8 C7 C12 C6 -179.3(4)
C5 C6 C12 C11 1.3(8)
C1 C6 C12 C11 -178.5(4)
C5 C6 C12 C7 179.6(4)
C1 C6 C12 C7 -0.1(4)
C2 C3 C13 O4 14.7(8)
C4 C3 C13 O4 -171.1(5)
C8 C9 C14 O3 -13.5(7)
C10 C9 C14 O3 168.0(5)
C1 N1 C15 C16 93.7(6)
C7 N1 C15 C16 -84.9(6)
N1 C15 C16 C17 -62.9(8)
C15 C16 C17 C18 -170.7(7)
C25 N2 C19 C20 -177.5(5)
C31 N2 C19 C20 -2.0(8)
C25 N2 C19 C24 1.1(5)
C31 N2 C19 C24 176.6(5)
N2 C19 C20 C21 -179.9(5)
C24 C19 C20 C21 1.6(7)
C19 C20 C21 C22 -0.8(7)
C20 C21 C22 C23 0.9(7)
C20 C21 C22 C44 -176.0(4)
C21 C22 C23 C24 -1.9(6)
C44 C22 C23 C24 175.2(4)
C22 C23 C24 C19 2.7(6)
C22 C23 C24 C30 -178.2(4)
N2 C19 C24 C23 178.6(4)
C20 C19 C24 C23 -2.6(6)
N2 C19 C24 C30 -0.7(5)
C20 C19 C24 C30 178.1(4)
C19 N2 C25 C30 -1.1(5)
C31 N2 C25 C30 -176.7(5)
C19 N2 C25 C26 178.3(5)
C31 N2 C25 C26 2.8(8)
N2 C25 C26 C27 -177.2(5)
C30 C25 C26 C27 2.2(7)
C25 C26 C27 C28 -2.3(7)
C26 C27 C28 C29 -0.2(7)
C26 C27 C28 C4 177.2(4)
C5 C4 C28 C29 40.6(6)
C3 C4 C28 C29 -138.3(4)
C5 C4 C28 C27 -136.7(4)
C3 C4 C28 C27 44.4(6)
C27 C28 C29 C30 2.7(6)
C4 C28 C29 C30 -174.7(4)
C28 C29 C30 C25 -2.7(6)
C28 C29 C30 C24 175.9(4)
N2 C25 C30 C29 179.7(4)
C26 C25 C30 C29 0.2(6)
N2 C25 C30 C24 0.7(5)
C26 C25 C30 C24 -178.8(4)
C23 C24 C30 C29 2.1(8)
C19 C24 C30 C29 -178.8(5)
C23 C24 C30 C25 -179.2(4)
C19 C24 C30 C25 0.0(5)
C19 N2 C31 C32 -103.3(8)
C25 N2 C31 C32 71.4(9)
C19 N2 C31 C32A -86.4(19)
C25 N2 C31 C32A 88.2(19)
N2 C31 C32 C33 71.5(12)
C31 C32 C33 C34 173.2(10)
N2 C31 C32A C33A -12(5)
C31 C32A C33A C34A 65(5)
C41 N3 C35 C36 -179.2(4)
C49 N3 C35 C36 8.4(7)
C41 N3 C35 C40 -0.4(5)
C49 N3 C35 C40 -172.8(4)
N3 C35 C36 C37 -179.9(4)
C40 C35 C36 C37 1.4(6)
C35 C36 C37 C38 -0.8(6)
C35 C36 C37 C47 177.8(4)
C36 C37 C38 C39 -0.1(6)
C47 C37 C38 C39 -178.6(4)
C36 C37 C38 C62 177.8(4)
C47 C37 C38 C62 -0.8(7)
C37 C38 C39 C40 0.4(6)
C62 C38 C39 C40 -177.5(4)
C38 C39 C40 C35 0.2(6)
C38 C39 C40 C46 179.7(5)
C36 C35 C40 C39 -1.1(6)
N3 C35 C40 C39 180.0(4)
C36 C35 C40 C46 179.3(4)
N3 C35 C40 C46 0.3(5)
C35 N3 C41 C42 -179.1(5)
C49 N3 C41 C42 -6.7(7)
C35 N3 C41 C46 0.3(5)
C49 N3 C41 C46 172.8(4)
N3 C41 C42 C43 178.6(4)
C46 C41 C42 C43 -0.8(6)
C41 C42 C43 C44 2.0(7)
C41 C42 C43 C48 -174.9(4)
C42 C43 C44 C45 -1.3(6)
C48 C43 C44 C45 175.4(4)
C42 C43 C44 C22 179.5(4)
C48 C43 C44 C22 -3.7(7)
C21 C22 C44 C45 130.1(4)
C23 C22 C44 C45 -46.9(6)
C21 C22 C44 C43 -50.8(6)
C23 C22 C44 C43 132.3(4)
C43 C44 C45 C46 -0.5(6)
C22 C44 C45 C46 178.7(4)
C44 C45 C46 C41 1.6(6)
C44 C45 C46 C40 -178.9(5)
N3 C41 C46 C45 179.5(4)
C42 C41 C46 C45 -1.0(6)
N3 C41 C46 C40 -0.1(5)
C42 C41 C46 C40 179.4(4)
C39 C40 C46 C45 0.7(9)
C35 C40 C46 C45 -179.7(5)
C39 C40 C46 C41 -179.7(5)
C35 C40 C46 C41 -0.1(5)
C36 C37 C47 O1 9.4(7)
C38 C37 C47 O1 -172.1(5)
C42 C43 C48 O2 -8.7(7)
C44 C43 C48 O2 174.5(5)
C41 N3 C49 C50 -63.4(9)
C35 N3 C49 C50 107.8(8)
C41 N3 C49 C50A -92.6(10)
C35 N3 C49 C50A 78.7(10)
N3 C49 C50 C51 -58.1(19)
C49 C50 C51 C52 -169(2)
N3 C49 C50A C51A 56(3)
C49 C50A C51A C52A 179(2)
C59 N4 C53 C54 -176.2(4)
C65 N4 C53 C54 3.3(7)
C59 N4 C53 C58 -0.2(5)
C65 N4 C53 C58 179.3(4)
N4 C53 C54 C55 174.1(4)
C58 C53 C54 C55 -1.5(6)
C53 C54 C55 C56 1.3(6)
C54 C55 C56 C57 0.7(6)
C54 C55 C56 C10 -173.4(4)
C11 C10 C56 C57 -45.4(6)
C9 C10 C56 C57 135.7(4)
C11 C10 C56 C55 128.7(4)
C9 C10 C56 C55 -50.2(6)
C55 C56 C57 C58 -2.5(6)
C10 C56 C57 C58 171.7(4)
C56 C57 C58 C53 2.3(6)
C56 C57 C58 C64 -174.4(4)
C54 C53 C58 C57 -0.3(6)
N4 C53 C58 C57 -176.7(4)
C54 C53 C58 C64 177.3(4)
N4 C53 C58 C64 0.8(5)
C53 N4 C59 C60 176.3(4)
C65 N4 C59 C60 -3.2(7)
C53 N4 C59 C64 -0.6(5)
C65 N4 C59 C64 180.0(4)
N4 C59 C60 C61 -177.3(4)
C64 C59 C60 C61 -0.8(6)
C59 C60 C61 C62 0.2(7)
C60 C61 C62 C63 0.0(7)
C60 C61 C62 C38 174.3(4)
C39 C38 C62 C61 -125.6(5)
C37 C38 C62 C61 56.5(6)
C39 C38 C62 C63 48.8(6)
C37 C38 C62 C63 -129.0(4)
C61 C62 C63 C64 0.6(6)
C38 C62 C63 C64 -174.1(4)
C62 C63 C64 C59 -1.2(6)
C62 C63 C64 C58 175.4(4)
N4 C59 C64 C63 178.4(4)
C60 C59 C64 C63 1.3(6)
N4 C59 C64 C58 1.1(5)
C60 C59 C64 C58 -176.1(4)
C57 C58 C64 C63 -0.9(8)
C53 C58 C64 C63 -178.0(5)
C57 C58 C64 C59 176.0(4)
C53 C58 C64 C59 -1.1(5)
C59 N4 C65 C66 -69.9(7)
C53 N4 C65 C66 110.7(6)
C59 N4 C65 C66A -118.4(10)
C53 N4 C65 C66A 62.3(11)
N4 C65 C66 C67 -49.8(11)
C65 C66 C67 C68 -93.2(14)
N4 C65 C66A C67A 97(4)
C65 C66A C67A C68A 7(6)

loop_
_platon_squeeze_void_nr
_platon_squeeze_void_average_x
_platon_squeeze_void_average_y
_platon_squeeze_void_average_z
_platon_squeeze_void_volume
_platon_squeeze_void_count_electrons
_platon_squeeze_void_content
1 0.286 -0.123 0.035 1279 271 ' '
2 0.679 -0.114 -0.069 1278 271 ' '
